data_4304395
loop_
_publ_author_name
'Dabb, Serin L.'
'Messerle, Barbara A.'
'Smith, Matthew K.'
'Willis, Anthony C.'

_publ_section_title
;
 Ru and Os Complexes Containing a P,N-Donor Heterotopic Ligand:
 The Effect of Solvent on Stereochemistry
;
_journal_coden_ASTM INOCAJ
_journal_issue 8
_journal_name_full 'Inorganic Chemistry'
_journal_page_first 3034
_journal_page_last 3044
_journal_paper_doi 10.1021/ic7019044
_journal_volume 47
_journal_year 2008
_chemical_formula_sum 'C39 H34 Cl2 N4 P2 Ru'
_chemical_formula_weight 792.61
_space_group_IT_number 14
_symmetry_cell_setting monoclinic
_symmetry_space_group_name_Hall '-P 2yn'
_symmetry_space_group_name_H-M 'P 1 21/n 1'
_atom_sites_solution_hydrogens geom
_atom_sites_solution_primary direct
_atom_sites_solution_secondary difmap
_audit_creation_method SHELXL-97
_cell_angle_alpha 90.00
_cell_angle_beta 98.44(3)
_cell_angle_gamma 90.00
_cell_formula_units_Z 4
_cell_length_a 11.656(2)
_cell_length_b 15.015(3)
_cell_length_c 21.886(4)
_cell_measurement_reflns_used 43575
_cell_measurement_temperature 200(2)
_cell_measurement_theta_max 27.48
_cell_measurement_theta_min 2.91
_cell_volume 3788.9(12)
_computing_cell_refinement DENZO-SMN
_computing_data_collection 'Nonius Collect'
_computing_data_reduction 'X -Seed'
_computing_molecular_graphics 'X-Seed / POV-Ray'
_computing_publication_material 'Microsoft Office 2000'
_computing_structure_refinement 'SHELXL-97 (Sheldrick, 1997)'
_computing_structure_solution 'SHELXS-97 (Sheldrick, 1990)'
_diffrn_ambient_temperature 200(2)
_diffrn_measured_fraction_theta_full 0.999
_diffrn_measured_fraction_theta_max 0.999
_diffrn_measurement_device_type CCD
_diffrn_measurement_method ' \f and \w scans with CCD '
_diffrn_radiation_monochromator graphite
_diffrn_radiation_source 'fine-focus sealed tube'
_diffrn_radiation_type MoK\a
_diffrn_radiation_wavelength 0.71073
_diffrn_reflns_av_R_equivalents 0.0977
_diffrn_reflns_av_sigmaI/netI 0.0559
_diffrn_reflns_limit_h_max 15
_diffrn_reflns_limit_h_min -15
_diffrn_reflns_limit_k_max 18
_diffrn_reflns_limit_k_min -19
_diffrn_reflns_limit_l_max 28
_diffrn_reflns_limit_l_min -28
_diffrn_reflns_number 72220
_diffrn_reflns_theta_full 27.48
_diffrn_reflns_theta_max 27.48
_diffrn_reflns_theta_min 3.08
_diffrn_standards_decay_% 0.00
_diffrn_standards_interval_count 0
_diffrn_standards_interval_time 0
_diffrn_standards_number 0
_exptl_absorpt_coefficient_mu 0.672
_exptl_absorpt_correction_T_max 0.739
_exptl_absorpt_correction_T_min 0.648
_exptl_absorpt_correction_type integration
_exptl_absorpt_process_details
;
Gaussian integration (Coppens, 1970)
;
_exptl_crystal_colour yellow
_exptl_crystal_density_diffrn 1.389
_exptl_crystal_density_method 'not measured'
_exptl_crystal_description cube
_exptl_crystal_F_000 1616
_exptl_crystal_size_max 0.14
_exptl_crystal_size_mid 0.13
_exptl_crystal_size_min 0.12
_refine_diff_density_max 1.118
_refine_diff_density_min -1.001
_refine_diff_density_rms 0.108
_refine_ls_extinction_method none
_refine_ls_goodness_of_fit_ref 1.036
_refine_ls_hydrogen_treatment constr
_refine_ls_matrix_type full
_refine_ls_number_parameters 420
_refine_ls_number_reflns 8672
_refine_ls_number_restraints 8
_refine_ls_restrained_S_all 1.048
_refine_ls_R_factor_all 0.0828
_refine_ls_R_factor_gt 0.0489
_refine_ls_shift/su_max 0.003
_refine_ls_shift/su_mean 0.000
_refine_ls_structure_factor_coef Fsqd
_refine_ls_weighting_details 'calc w=1/[\s^2^(Fo^2^)+(0.0763P)^2^+5.0066P] where P=(Fo^2^+2Fc^2^)/3'
_refine_ls_weighting_scheme calc
_refine_ls_wR_factor_gt 0.1264
_refine_ls_wR_factor_ref 0.1459
_reflns_number_gt 6120
_reflns_number_total 8672
_reflns_threshold_expression >2sigma(I)
_cod_data_source_file ic7019044-file001.cif
_cod_data_source_block c:new8
_cod_original_cell_volume 3789.1(13)
_cod_database_code 4304395

loop_
_symmetry_equiv_pos_as_xyz
'x, y, z'
'-x+1/2, y+1/2, -z+1/2'
'-x, -y, -z'
'x-1/2, -y-1/2, z-1/2'

loop_
_atom_site_label
_atom_site_type_symbol
_atom_site_fract_x
_atom_site_fract_y
_atom_site_fract_z
_atom_site_U_iso_or_equiv
_atom_site_adp_type
_atom_site_occupancy
_atom_site_symmetry_multiplicity
_atom_site_calc_flag
_atom_site_refinement_flags
_atom_site_disorder_assembly
_atom_site_disorder_group
Ru1 Ru 0.31865(3) 0.03937(2) 0.197532(15) 0.02429(11) Uani 1 1 d . . .
Cl1 Cl 0.20831(9) -0.07694(6) 0.13797(5) 0.0328(2) Uani 1 1 d . . .
P1 P 0.39466(9) 0.08365(7) 0.11253(5) 0.0287(2) Uani 1 1 d . . .
C1 C 0.4878(4) -0.0921(3) 0.1142(2) 0.0416(11) Uani 1 1 d . . .
H1A H 0.4056 -0.1082 0.1008 0.050 Uiso 1 1 calc R . .
H1B H 0.5368 -0.1323 0.0932 0.050 Uiso 1 1 calc R . .
C5S C 0.169(3) -0.064(2) 0.5171(14) 0.151(11) Uiso 0.423(12) 1 d PD A 1
Cl2 Cl 0.26385(9) -0.02307(7) 0.29507(5) 0.0341(2) Uani 1 1 d . . .
P2 P 0.16074(8) 0.13155(6) 0.18471(5) 0.0253(2) Uani 1 1 d . . .
C2 C 0.5084(4) 0.0044(3) 0.0967(2) 0.0377(10) Uani 1 1 d . . .
H2A H 0.5144 0.0067 0.0521 0.045 Uiso 1 1 calc R . .
H2B H 0.5837 0.0242 0.1196 0.045 Uiso 1 1 calc R . .
C3 C 0.2573(3) 0.2022(3) 0.2985(2) 0.0330(9) Uani 1 1 d . . .
H3A H 0.2494 0.2489 0.3296 0.040 Uiso 1 1 calc R . .
H3B H 0.2286 0.1455 0.3136 0.040 Uiso 1 1 calc R . .
C4 C 0.1836(3) 0.2273(3) 0.2375(2) 0.0305(9) Uani 1 1 d . . .
H4A H 0.2225 0.2757 0.2176 0.037 Uiso 1 1 calc R . .
H4B H 0.1076 0.2499 0.2457 0.037 Uiso 1 1 calc R . .
N111 N 0.4646(3) -0.0515(2) 0.22042(17) 0.0323(8) Uani 1 1 d . . .
C111 C 0.6040(4) -0.1502(3) 0.2122(3) 0.0457(12) Uani 1 1 d . . .
H111 H 0.6532 -0.1901 0.1945 0.055 Uiso 1 1 calc R . .
N112 N 0.5162(3) -0.1024(2) 0.18088(19) 0.0381(9) Uani 1 1 d . . .
C112 C 0.6098(4) -0.1314(3) 0.2734(3) 0.0451(12) Uani 1 1 d . . .
H112 H 0.6624 -0.1551 0.3067 0.054 Uiso 1 1 calc R . .
C113 C 0.5210(4) -0.0692(3) 0.2766(2) 0.0377(10) Uani 1 1 d . . .
H113 H 0.5035 -0.0432 0.3137 0.045 Uiso 1 1 calc R . .
C121 C 0.3102(3) 0.0925(3) 0.0347(2) 0.0331(9) Uani 1 1 d . . .
C122 C 0.2929(4) 0.1743(3) 0.0050(2) 0.0407(11) Uani 1 1 d . . .
H122 H 0.3236 0.2269 0.0253 0.049 Uiso 1 1 calc R . .
C123 C 0.2308(4) 0.1798(4) -0.0542(2) 0.0502(12) Uani 1 1 d . . .
H123 H 0.2180 0.2363 -0.0737 0.060 Uiso 1 1 calc R . .
C124 C 0.1879(4) 0.1042(4) -0.0848(2) 0.0495(13) Uani 1 1 d . . .
H124 H 0.1462 0.1084 -0.1254 0.059 Uiso 1 1 calc R . .
C125 C 0.2051(4) 0.0230(4) -0.0567(2) 0.0459(12) Uani 1 1 d . . .
H125 H 0.1760 -0.0292 -0.0782 0.055 Uiso 1 1 calc R . .
C126 C 0.2653(4) 0.0160(3) 0.0033(2) 0.0374(10) Uani 1 1 d . . .
H126 H 0.2756 -0.0406 0.0227 0.045 Uiso 1 1 calc R . .
C131 C 0.4737(3) 0.1891(3) 0.11506(19) 0.0323(9) Uani 1 1 d . . .
C132 C 0.5760(4) 0.2001(3) 0.0901(2) 0.0448(11) Uani 1 1 d . . .
H132 H 0.6097 0.1505 0.0725 0.054 Uiso 1 1 calc R . .
C133 C 0.6292(5) 0.2826(4) 0.0907(3) 0.0590(15) Uani 1 1 d . . .
H133 H 0.6993 0.2889 0.0738 0.071 Uiso 1 1 calc R . .
C134 C 0.5820(5) 0.3550(4) 0.1154(3) 0.0574(14) Uani 1 1 d . . .
H134 H 0.6196 0.4112 0.1159 0.069 Uiso 1 1 calc R . .
C135 C 0.4793(5) 0.3467(3) 0.1396(2) 0.0482(12) Uani 1 1 d . . .
H135 H 0.4453 0.3973 0.1558 0.058 Uiso 1 1 calc R . .
C136 C 0.4264(4) 0.2640(3) 0.1400(2) 0.0392(10) Uani 1 1 d . . .
H136 H 0.3570 0.2582 0.1576 0.047 Uiso 1 1 calc R . .
N211 N 0.4174(3) 0.1315(2) 0.25339(15) 0.0260(7) Uani 1 1 d . . .
C211 C 0.4674(4) 0.2427(3) 0.3202(2) 0.0394(10) Uani 1 1 d . . .
H211 H 0.4617 0.2901 0.3484 0.047 Uiso 1 1 calc R . .
N212 N 0.3792(3) 0.1925(2) 0.29176(16) 0.0299(7) Uani 1 1 d . . .
C212 C 0.5671(4) 0.2122(3) 0.3007(2) 0.0408(11) Uani 1 1 d . . .
H212 H 0.6439 0.2334 0.3129 0.049 Uiso 1 1 calc R . .
C213 C 0.5320(3) 0.1442(3) 0.2594(2) 0.0321(9) Uani 1 1 d . . .
H213 H 0.5829 0.1108 0.2381 0.038 Uiso 1 1 calc R . .
C221 C 0.0216(3) 0.0882(3) 0.20327(19) 0.0287(8) Uani 1 1 d . . .
C222 C 0.0049(3) 0.0008(3) 0.22228(19) 0.0299(9) Uani 1 1 d . . .
H222 H 0.0666 -0.0410 0.2253 0.036 Uiso 1 1 calc R . .
C223 C -0.1034(4) -0.0245(3) 0.2367(2) 0.0340(9) Uani 1 1 d . . .
H223 H -0.1149 -0.0841 0.2492 0.041 Uiso 1 1 calc R . .
C224 C -0.1942(4) 0.0354(3) 0.2333(2) 0.0394(10) Uani 1 1 d . . .
H224 H -0.2664 0.0178 0.2446 0.047 Uiso 1 1 calc R . .
C225 C -0.1788(4) 0.1218(3) 0.2130(2) 0.0428(11) Uani 1 1 d . . .
H225 H -0.2412 0.1631 0.2093 0.051 Uiso 1 1 calc R . .
C226 C -0.0723(3) 0.1476(3) 0.1981(2) 0.0352(10) Uani 1 1 d . . .
H226 H -0.0625 0.2066 0.1842 0.042 Uiso 1 1 calc R . .
C231 C 0.1013(4) 0.1832(3) 0.1109(2) 0.0322(9) Uani 1 1 d . . .
C232 C 0.0465(4) 0.1267(3) 0.0651(2) 0.0368(10) Uani 1 1 d . . .
H232 H 0.0504 0.0641 0.0713 0.044 Uiso 1 1 calc R . .
C233 C -0.0140(4) 0.1606(4) 0.0105(2) 0.0491(12) Uani 1 1 d . . .
H233 H -0.0506 0.1216 -0.0206 0.059 Uiso 1 1 calc R . .
C234 C -0.0201(5) 0.2516(4) 0.0020(3) 0.0644(16) Uani 1 1 d . . .
H234 H -0.0634 0.2757 -0.0344 0.077 Uiso 1 1 calc R . .
C235 C 0.0372(5) 0.3084(4) 0.0468(3) 0.0612(15) Uani 1 1 d . . .
H235 H 0.0353 0.3709 0.0402 0.073 Uiso 1 1 calc R . .
C236 C 0.0965(4) 0.2737(3) 0.1007(2) 0.0437(11) Uani 1 1 d . . .
H236 H 0.1346 0.3129 0.1312 0.052 Uiso 1 1 calc R . .
C2S C 0.0755(4) 0.1819(3) 0.4190(2) 0.064(4) Uiso 0.423(12) 1 d PRD A 1
C1S C -0.0146(4) 0.1350(3) 0.3750(2) 0.087(6) Uiso 0.423(12) 1 d PRD A 1
C3S C 0.1164(4) 0.0794(3) 0.4342(2) 0.121(9) Uiso 0.423(12) 1 d PRD A 1
C4S C 0.185(3) 0.007(2) 0.4699(18) 0.235(19) Uiso 0.423(12) 1 d PD A 1
C6S C -0.1182(16) 0.1128(12) 0.3979(9) 0.125(7) Uiso 0.577(12) 1 d PD A 2
C8S C 0.142(2) 0.128(2) 0.4369(16) 0.262(16) Uiso 0.577(12) 1 d PD A 2
C7S C 0.0146(17) 0.122(2) 0.4080(18) 0.255(15) Uiso 0.577(12) 1 d PD A 2
C10S C 0.2996(19) 0.0123(14) 0.5178(9) 0.144(8) Uiso 0.577(12) 1 d PD A 2
C9S C 0.246(2) 0.0722(15) 0.4645(10) 0.154(8) Uiso 0.577(12) 1 d PD A 2

loop_
_atom_site_aniso_label
_atom_site_aniso_U_11
_atom_site_aniso_U_22
_atom_site_aniso_U_33
_atom_site_aniso_U_23
_atom_site_aniso_U_13
_atom_site_aniso_U_12
Ru1 0.02014(17) 0.02374(17) 0.02885(18) -0.00162(13) 0.00317(12) 0.00098(12)
Cl1 0.0311(5) 0.0277(5) 0.0398(6) -0.0058(4) 0.0054(4) -0.0034(4)
P1 0.0225(5) 0.0346(6) 0.0293(5) -0.0023(4) 0.0043(4) -0.0007(4)
C1 0.034(2) 0.044(3) 0.048(3) -0.010(2) 0.010(2) 0.009(2)
Cl2 0.0315(5) 0.0362(5) 0.0347(5) 0.0045(4) 0.0054(4) 0.0000(4)
P2 0.0200(5) 0.0232(5) 0.0328(5) -0.0012(4) 0.0043(4) -0.0002(4)
C2 0.031(2) 0.047(3) 0.036(2) -0.004(2) 0.0105(19) 0.005(2)
C3 0.027(2) 0.036(2) 0.038(2) -0.0092(18) 0.0100(18) -0.0016(17)
C4 0.027(2) 0.026(2) 0.039(2) -0.0034(17) 0.0069(18) 0.0002(16)
N111 0.0245(17) 0.0294(18) 0.043(2) 0.0012(15) 0.0047(15) 0.0036(14)
C111 0.029(2) 0.033(2) 0.076(4) 0.004(2) 0.011(2) 0.0066(19)
N112 0.0282(19) 0.0329(19) 0.054(2) -0.0044(17) 0.0090(17) 0.0090(15)
C112 0.025(2) 0.036(2) 0.071(4) 0.015(2) -0.004(2) -0.0008(18)
C113 0.028(2) 0.033(2) 0.050(3) 0.009(2) -0.003(2) -0.0028(18)
C121 0.023(2) 0.044(2) 0.033(2) -0.0041(19) 0.0083(17) 0.0011(17)
C122 0.038(3) 0.048(3) 0.034(2) -0.002(2) 0.000(2) -0.002(2)
C123 0.049(3) 0.063(3) 0.037(3) 0.006(2) 0.001(2) 0.004(3)
C124 0.040(3) 0.073(4) 0.033(3) -0.001(2) -0.002(2) 0.001(3)
C125 0.035(2) 0.064(3) 0.039(3) -0.020(2) 0.006(2) -0.007(2)
C126 0.029(2) 0.046(3) 0.039(2) -0.008(2) 0.0084(19) -0.0036(19)
C131 0.024(2) 0.046(2) 0.026(2) 0.0015(18) 0.0018(16) -0.0073(18)
C132 0.032(2) 0.054(3) 0.049(3) 0.001(2) 0.010(2) -0.007(2)
C133 0.042(3) 0.073(4) 0.064(4) 0.010(3) 0.016(3) -0.020(3)
C134 0.055(3) 0.054(3) 0.063(4) 0.006(3) 0.007(3) -0.024(3)
C135 0.054(3) 0.043(3) 0.047(3) -0.004(2) 0.006(2) -0.011(2)
C136 0.039(2) 0.042(3) 0.036(2) -0.001(2) 0.005(2) -0.010(2)
N211 0.0217(16) 0.0295(17) 0.0266(17) -0.0022(14) 0.0028(13) 0.0015(13)
C211 0.031(2) 0.046(3) 0.039(2) -0.015(2) -0.0020(19) -0.0034(19)
N212 0.0239(17) 0.0334(18) 0.0322(18) -0.0063(15) 0.0032(14) -0.0004(14)
C212 0.027(2) 0.048(3) 0.045(3) -0.009(2) -0.0025(19) -0.0073(19)
C213 0.024(2) 0.035(2) 0.036(2) -0.0039(18) 0.0011(17) -0.0006(17)
C221 0.0233(19) 0.031(2) 0.032(2) -0.0044(17) 0.0036(16) -0.0005(16)
C222 0.025(2) 0.030(2) 0.034(2) 0.0006(17) 0.0009(17) 0.0005(16)
C223 0.030(2) 0.032(2) 0.040(2) 0.0015(18) 0.0084(19) -0.0052(17)
C224 0.026(2) 0.042(2) 0.052(3) 0.001(2) 0.014(2) -0.0017(18)
C225 0.027(2) 0.034(2) 0.069(3) -0.003(2) 0.012(2) 0.0010(18)
C226 0.025(2) 0.028(2) 0.053(3) -0.0009(19) 0.0082(19) 0.0021(17)
C231 0.027(2) 0.033(2) 0.037(2) 0.0026(18) 0.0065(18) 0.0026(17)
C232 0.029(2) 0.042(2) 0.039(2) -0.003(2) 0.0056(19) -0.0014(18)
C233 0.041(3) 0.066(3) 0.038(3) 0.000(2) -0.003(2) 0.005(2)
C234 0.066(4) 0.079(4) 0.045(3) 0.017(3) -0.002(3) 0.022(3)
C235 0.078(4) 0.049(3) 0.054(3) 0.013(3) 0.002(3) 0.019(3)
C236 0.050(3) 0.034(2) 0.046(3) 0.004(2) 0.003(2) 0.005(2)

loop_
_atom_type_symbol
_atom_type_description
_atom_type_scat_dispersion_real
_atom_type_scat_dispersion_imag
_atom_type_scat_source
C C 0.0033 0.0016 'International Tables Vol C Tables 4.2.6.8 and 6.1.1.4'
H H 0.0000 0.0000 'International Tables Vol C Tables 4.2.6.8 and 6.1.1.4'
N N 0.0061 0.0033 'International Tables Vol C Tables 4.2.6.8 and 6.1.1.4'
P P 0.1023 0.0942 'International Tables Vol C Tables 4.2.6.8 and 6.1.1.4'
Cl Cl 0.1484 0.1585 'International Tables Vol C Tables 4.2.6.8 and 6.1.1.4'
Ru Ru -1.2594 0.8363 'International Tables Vol C Tables 4.2.6.8 and 6.1.1.4'

loop_
_exptl_crystal_face_index_h
_exptl_crystal_face_index_k
_exptl_crystal_face_index_l
_exptl_crystal_face_perp_dist
1 0 0 0.050
-1 0 0 0.070
0 1 0 0.050
0 -1 0 0.090
0 0 1 0.040
0 0 -1 0.050
0 -3 4 0.074
-11 -19 1 0.069

loop_
_geom_angle_atom_site_label_1
_geom_angle_atom_site_label_2
_geom_angle_atom_site_label_3
_geom_angle
_geom_angle_site_symmetry_1
_geom_angle_site_symmetry_3
_geom_angle_publ_flag
N211 Ru1 N111 86.28(13) . . ?
N211 Ru1 P1 92.17(9) . . ?
N111 Ru1 P1 89.23(10) . . ?
N211 Ru1 P2 92.06(9) . . ?
N111 Ru1 P2 173.40(10) . . ?
P1 Ru1 P2 97.23(4) . . ?
N211 Ru1 Cl1 175.66(9) . . ?
N111 Ru1 Cl1 90.41(10) . . ?
P1 Ru1 Cl1 90.59(4) . . ?
P2 Ru1 Cl1 90.92(4) . . ?
N211 Ru1 Cl2 86.34(9) . . ?
N111 Ru1 Cl2 81.81(10) . . ?
P1 Ru1 Cl2 170.98(4) . . ?
P2 Ru1 Cl2 91.71(4) . . ?
Cl1 Ru1 Cl2 90.41(4) . . ?
C131 P1 C121 99.42(19) . . ?
C131 P1 C2 101.0(2) . . ?
C121 P1 C2 100.0(2) . . ?
C131 P1 Ru1 118.90(14) . . ?
C121 P1 Ru1 123.92(14) . . ?
C2 P1 Ru1 109.91(15) . . ?
N112 C1 C2 109.4(4) . . ?
C231 P2 C4 102.93(19) . . ?
C231 P2 C221 96.45(19) . . ?
C4 P2 C221 100.84(19) . . ?
C231 P2 Ru1 123.88(14) . . ?
C4 P2 Ru1 110.85(14) . . ?
C221 P2 Ru1 118.48(13) . . ?
C1 C2 P1 114.8(3) . . ?
N212 C3 C4 111.7(3) . . ?
C3 C4 P2 111.6(3) . . ?
C113 N111 N112 105.7(4) . . ?
C113 N111 Ru1 126.8(3) . . ?
N112 N111 Ru1 127.5(3) . . ?
N112 C111 C112 108.3(4) . . ?
C111 N112 N111 110.4(4) . . ?
C111 N112 C1 127.5(4) . . ?
N111 N112 C1 121.4(3) . . ?
C111 C112 C113 104.8(4) . . ?
N111 C113 C112 110.8(5) . . ?
C122 C121 C126 118.5(4) . . ?
C122 C121 P1 121.2(3) . . ?
C126 C121 P1 120.3(3) . . ?
C121 C122 C123 120.6(5) . . ?
C124 C123 C122 120.4(5) . . ?
C125 C124 C123 119.9(5) . . ?
C124 C125 C126 120.6(5) . . ?
C125 C126 C121 119.9(5) . . ?
C132 C131 C136 117.8(4) . . ?
C132 C131 P1 123.2(4) . . ?
C136 C131 P1 118.9(3) . . ?
C133 C132 C131 120.7(5) . . ?
C134 C133 C132 120.7(5) . . ?
C133 C134 C135 120.0(5) . . ?
C134 C135 C136 119.6(5) . . ?
C135 C136 C131 121.1(4) . . ?
C213 N211 N212 104.8(3) . . ?
C213 N211 Ru1 127.8(3) . . ?
N212 N211 Ru1 127.4(2) . . ?
N212 C211 C212 107.0(4) . . ?
C211 N212 N211 111.3(3) . . ?
C211 N212 C3 125.8(4) . . ?
N211 N212 C3 122.8(3) . . ?
C211 C212 C213 105.4(4) . . ?
N211 C213 C212 111.5(4) . . ?
C222 C221 C226 118.6(4) . . ?
C222 C221 P2 124.1(3) . . ?
C226 C221 P2 117.3(3) . . ?
C223 C222 C221 119.5(4) . . ?
C224 C223 C222 121.3(4) . . ?
C223 C224 C225 119.4(4) . . ?
C226 C225 C224 119.8(4) . . ?
C225 C226 C221 121.3(4) . . ?
C236 C231 C232 118.7(4) . . ?
C236 C231 P2 124.2(3) . . ?
C232 C231 P2 116.7(3) . . ?
C233 C232 C231 121.0(4) . . ?
C234 C233 C232 119.2(5) . . ?
C233 C234 C235 120.1(5) . . ?
C236 C235 C234 120.0(5) . . ?
C231 C236 C235 121.0(5) . . ?
C1S C2S C3S 81.0 . . ?
C4S C3S C2S 155(2) . . ?
C3S C4S C5S 139(3) . . ?
C9S C8S C7S 143(3) . . ?
C8S C7S C6S 164(4) . . ?
C8S C9S C10S 146(2) . . ?

loop_
_geom_bond_atom_site_label_1
_geom_bond_atom_site_label_2
_geom_bond_distance
_geom_bond_site_symmetry_2
_geom_bond_publ_flag
Ru1 N211 2.079(3) . ?
Ru1 N111 2.181(3) . ?
Ru1 P1 2.2742(12) . ?
Ru1 P2 2.2871(11) . ?
Ru1 Cl1 2.4314(11) . ?
Ru1 Cl2 2.4989(12) . ?
P1 C131 1.828(4) . ?
P1 C121 1.843(4) . ?
P1 C2 1.852(4) . ?
C1 N112 1.456(6) . ?
C1 C2 1.526(7) . ?
C5S C4S 1.509(10) . ?
P2 C231 1.833(4) . ?
P2 C4 1.839(4) . ?
P2 C221 1.847(4) . ?
C3 N212 1.457(5) . ?
C3 C4 1.524(6) . ?
N111 C113 1.333(6) . ?
N111 N112 1.360(5) . ?
C111 N112 1.351(6) . ?
C111 C112 1.362(7) . ?
C112 C113 1.403(6) . ?
C121 C122 1.390(6) . ?
C121 C126 1.401(6) . ?
C122 C123 1.391(6) . ?
C123 C124 1.375(7) . ?
C124 C125 1.367(7) . ?
C125 C126 1.399(7) . ?
C131 C132 1.393(6) . ?
C131 C136 1.399(6) . ?
C132 C133 1.384(7) . ?
C133 C134 1.366(8) . ?
C134 C135 1.383(8) . ?
C135 C136 1.386(6) . ?
N211 C213 1.336(5) . ?
N211 N212 1.362(4) . ?
C211 N212 1.351(5) . ?
C211 C212 1.374(6) . ?
C212 C213 1.385(6) . ?
C221 C222 1.399(6) . ?
C221 C226 1.402(6) . ?
C222 C223 1.399(6) . ?
C223 C224 1.382(6) . ?
C224 C225 1.392(6) . ?
C225 C226 1.384(6) . ?
C231 C236 1.377(6) . ?
C231 C232 1.395(6) . ?
C232 C233 1.392(7) . ?
C233 C234 1.379(8) . ?
C234 C235 1.392(8) . ?
C235 C236 1.379(7) . ?
C2S C1S 1.4928 . ?
C2S C3S 1.6306 . ?
C3S C4S 1.501(10) . ?
C6S C7S 1.537(10) . ?
C8S C9S 1.527(10) . ?
C8S C7S 1.528(10) . ?
C10S C9S 1.531(10) . ?
